data_4300609
loop_
_publ_author_name
'Kazumasa Kajiyama'
'Takeshi K. Miyamoto'
'Kaita Sawano'

_publ_contact_author_address
;
Department of Chemistry, School of Science
Kitasato University
1-15-1 Kitasato, Sagamihara, Kanagawa 228-8555
Japan
;
_publ_contact_author_email orgnmtl@kitasato-u.ac.jp
_publ_contact_author_fax +81-42-778-9953
_publ_contact_author_name
;
Takeshi K. Miyamoto
;
_publ_contact_author_phone +81-42-778-8305
_publ_section_title
;
Novel Phosphoranido Complex of Rhodium(III) Tetraphenylporphyrin. Synthesis
and Characterization
;
_journal_name_full 'Inorganic Chemistry'
_journal_page_first 502
_journal_page_last 504
_journal_paper_doi 10.1021/ic051655+
_journal_volume 45
_journal_year 2006
_chemical_formula_moiety 'C71 H48 N4 O2 P Rh '
_chemical_formula_sum 'C71 H48 N4 O2 P Rh'
_chemical_formula_weight 1123.07
_space_group_IT_number 2
_space_group_name_Hall '-P 1'
_space_group_name_H-M_alt 'P -1'
_symmetry_cell_setting triclinic
_symmetry_Int_Tables_number 2
_symmetry_space_group_name_Hall '-P 1'
_symmetry_space_group_name_H-M 'P -1'
_cell_angle_alpha 95.359(10)
_cell_angle_beta 101.898(10)
_cell_angle_gamma 87.787(11)
_cell_formula_units_Z 2
_cell_length_a 11.7799(17)
_cell_length_b 23.978(3)
_cell_length_c 9.6858(11)
_cell_measurement_temperature 296.1
_cell_volume 2664.8(6)
_exptl_crystal_density_diffrn 1.400
_cod_original_formula_sum 'C71 H48 N4 O2 P Rh '
_cod_database_code 4300609

loop_
_symmetry_equiv_pos_site_id
_symmetry_equiv_pos_as_xyz
1 +X,+Y,+Z
2 -X,-Y,-Z

loop_
_atom_site_label
_atom_site_type_symbol
_atom_site_fract_x
_atom_site_fract_y
_atom_site_fract_z
_atom_site_U_iso_or_equiv
_atom_site_adp_type
_atom_site_occupancy
_atom_site_symmetry_multiplicity
_atom_site_calc_flag
_atom_site_refinement_flags
_atom_site_disorder_assembly
_atom_site_disorder_group
Rh(1) Rh 0.645400(10) 0.264730(10) 0.17784(2) 0.03105(4) Uani 1.00 1 d . . .
P(1) P 0.55766(5) 0.22770(2) 0.33476(6) 0.03387(13) Uani 1.00 1 d . . .
O(1) O 0.47001(12) 0.18130(6) 0.20087(18) 0.0399(4) Uani 1.00 1 d . . .
O(2) O 0.63583(12) 0.27039(6) 0.48363(17) 0.0402(4) Uani 1.00 1 d . . .
N(1) N 0.65645(16) 0.19081(8) 0.0608(2) 0.0352(3) Uiso 1.00 1 d . . .
N(2) N 0.49320(16) 0.28287(8) 0.0475(2) 0.0379(4) Uani 1.00 1 d . . .
N(3) N 0.64717(14) 0.34428(6) 0.2717(2) 0.0362(4) Uani 1.00 1 d . . .
N(4) N 0.80483(14) 0.24955(6) 0.2958(2) 0.0341(4) Uani 1.00 1 d . . .
C(1) C 0.74477(19) 0.15107(9) 0.0830(2) 0.0389(5) Uani 1.00 1 d . . .
C(2) C 0.7207(2) 0.10578(11) -0.0253(2) 0.0503(6) Uani 1.00 1 d . . .
C(3) C 0.6183(2) 0.11730(10) -0.1103(2) 0.0465(6) Uani 1.00 1 d . . .
C(4) C 0.57746(19) 0.17061(9) -0.0563(2) 0.0374(5) Uani 1.00 1 d . . .
C(5) C 0.4708(2) 0.19590(10) -0.1124(2) 0.0386(5) Uani 1.00 1 d . . .
C(6) C 0.4335(2) 0.24825(10) -0.0628(2) 0.0416(5) Uani 1.00 1 d . . .
C(7) C 0.3262(2) 0.27575(11) -0.1235(3) 0.0534(7) Uani 1.00 1 d . . .
C(8) C 0.3213(2) 0.32599(11) -0.0502(3) 0.0535(7) Uani 1.00 1 d . . .
C(9) C 0.42563(19) 0.33104(10) 0.0568(2) 0.0411(5) Uani 1.00 1 d . . .
C(10) C 0.4564(2) 0.37847(10) 0.1486(2) 0.0422(6) Uani 1.00 1 d . . .
C(11) C 0.5612(2) 0.38477(9) 0.2458(2) 0.0411(5) Uani 1.00 1 d . . .
C(12) C 0.5971(2) 0.43547(10) 0.3338(2) 0.0496(6) Uani 1.00 1 d . . .
C(13) C 0.7036(2) 0.42521(10) 0.4106(2) 0.0470(6) Uani 1.00 1 d . . .
C(14) C 0.73470(19) 0.36819(9) 0.3734(2) 0.0378(5) Uani 1.00 1 d . . .
C(15) C 0.83733(19) 0.34096(9) 0.4350(2) 0.0370(5) Uani 1.00 1 d . . .
C(16) C 0.86568(18) 0.28511(9) 0.4024(2) 0.0359(5) Uani 1.00 1 d . . .
C(17) C 0.96944(19) 0.25649(10) 0.4701(2) 0.0432(6) Uani 1.00 1 d . . .
C(18) C 0.9702(2) 0.20461(10) 0.4033(2) 0.0431(5) Uiso 1.00 1 d . . .
C(19) C 0.86835(18) 0.20040(9) 0.2918(2) 0.0371(5) Uani 1.00 1 d . . .
C(20) C 0.84300(19) 0.15470(10) 0.1922(2) 0.0398(5) Uani 1.00 1 d . . .
C(21) C 0.9293(2) 0.10671(11) 0.1982(2) 0.0492(6) Uani 1.00 1 d . . .
C(22) C 0.9097(3) 0.05719(12) 0.2431(5) 0.0930(13) Uani 1.00 1 d . . .
C(23) C 0.9930(4) 0.01390(16) 0.2481(6) 0.1239(19) Uani 1.00 1 d . . .
C(24) C 1.0900(4) 0.01869(19) 0.2071(4) 0.1017(14) Uani 1.00 1 d . . .
C(25) C 1.1137(3) 0.0682(2) 0.1628(4) 0.1196(18) Uani 1.00 1 d . . .
C(26) C 1.0340(3) 0.11334(18) 0.1602(4) 0.0876(13) Uani 1.00 1 d . . .
C(27) C 0.3889(2) 0.16432(10) -0.2300(2) 0.0424(6) Uani 1.00 1 d . . .
C(28) C 0.2844(2) 0.14659(12) -0.2064(3) 0.0543(6) Uiso 1.00 1 d . . .
C(29) C 0.2058(2) 0.11825(12) -0.3133(3) 0.0672(9) Uani 1.00 1 d . . .
C(30) C 0.2305(2) 0.10772(12) -0.4460(3) 0.0683(9) Uani 1.00 1 d . . .
C(31) C 0.3324(2) 0.12473(13) -0.4710(3) 0.0693(9) Uani 1.00 1 d . . .
C(32) C 0.4121(2) 0.15337(12) -0.3646(2) 0.0585(8) Uani 1.00 1 d . . .
C(33) C 0.3734(2) 0.42780(10) 0.1360(2) 0.0450(6) Uani 1.00 1 d . . .
C(34) C 0.2933(2) 0.43668(14) 0.2225(4) 0.0736(10) Uani 1.00 1 d . . .
C(35) C 0.2171(3) 0.48287(17) 0.2072(4) 0.0856(12) Uani 1.00 1 d . . .
C(36) C 0.2212(2) 0.51917(12) 0.1086(3) 0.0721(9) Uani 1.00 1 d . . .
C(37) C 0.3000(2) 0.51101(11) 0.0243(3) 0.0616(8) Uani 1.00 1 d . . .
C(38) C 0.3759(2) 0.46503(10) 0.0366(3) 0.0516(7) Uani 1.00 1 d . . .
C(39) C 0.92404(19) 0.37464(9) 0.5429(2) 0.0409(5) Uani 1.00 1 d . . .
C(40) C 0.9457(2) 0.36587(12) 0.6853(3) 0.0555(7) Uani 1.00 1 d . . .
C(41) C 1.0285(2) 0.39687(16) 0.7816(3) 0.0714(9) Uani 1.00 1 d . . .
C(42) C 1.0898(2) 0.43663(13) 0.7359(4) 0.0759(10) Uani 1.00 1 d . . .
C(43) C 1.0697(2) 0.44547(12) 0.5960(4) 0.0721(10) Uani 1.00 1 d . . .
C(44) C 0.9869(2) 0.41486(10) 0.4987(3) 0.0538(7) Uani 1.00 1 d . . .
C(45) C 0.6252(2) 0.16561(9) 0.4156(2) 0.0391(5) Uani 1.00 1 d . . .
C(46) C 0.7107(2) 0.16098(12) 0.5340(2) 0.0514(7) Uani 1.00 1 d . . .
C(47) C 0.7468(2) 0.10696(12) 0.5728(3) 0.0676(9) Uani 1.00 1 d . . .
C(48) C 0.6990(3) 0.05936(12) 0.4985(3) 0.0763(10) Uani 1.00 1 d . . .
C(49) C 0.6119(2) 0.06234(11) 0.3747(3) 0.0606(8) Uani 1.00 1 d . . .
C(50) C 0.5785(2) 0.11695(10) 0.3375(2) 0.0434(6) Uani 1.00 1 d . . .
C(51) C 0.4929(2) 0.12652(10) 0.2165(2) 0.0421(6) Uani 1.00 1 d . . .
C(52) C 0.4418(2) 0.08205(11) 0.1304(3) 0.0565(7) Uani 1.00 1 d . . .
C(53) C 0.4756(3) 0.02763(12) 0.1684(3) 0.0781(10) Uani 1.00 1 d . . .
C(54) C 0.5572(3) 0.01719(12) 0.2845(4) 0.0838(11) Uani 1.00 1 d . . .
C(55) C 0.42454(19) 0.26048(10) 0.3740(2) 0.0383(5) Uani 1.00 1 d . . .
C(56) C 0.3104(2) 0.25038(11) 0.3102(2) 0.0480(6) Uani 1.00 1 d . . .
C(57) C 0.2233(2) 0.28237(12) 0.3617(3) 0.0608(8) Uani 1.00 1 d . . .
C(58) C 0.2483(2) 0.32450(12) 0.4698(3) 0.0619(8) Uani 1.00 1 d . . .
C(59) C 0.3650(2) 0.33675(12) 0.5342(3) 0.0527(7) Uani 1.00 1 d . . .
C(60) C 0.4494(2) 0.30291(10) 0.4837(2) 0.0414(6) Uani 1.00 1 d . . .
C(61) C 0.5689(2) 0.30885(10) 0.5412(2) 0.0409(5) Uani 1.00 1 d . . .
C(62) C 0.6049(2) 0.35042(12) 0.6458(2) 0.0562(7) Uani 1.00 1 d . . .
C(63) C 0.5195(2) 0.38550(13) 0.6947(3) 0.0698(9) Uani 1.00 1 d . . .
C(64) C 0.4037(2) 0.37947(13) 0.6429(3) 0.0693(9) Uani 1.00 1 d . . .
C(65) C 0.9679(6) 0.2047(2) -0.1461(6) 0.161(2) Uani 1.00 1 d . . .
C(66) C 0.9279(4) 0.2545(2) -0.0653(5) 0.0948(15) Uani 1.00 1 d . . .
C(67) C 0.8096(4) 0.2690(2) -0.0941(4) 0.1054(17) Uani 1.00 1 d . . .
C(68) C 0.7751(4) 0.3194(2) -0.0194(5) 0.1092(18) Uani 1.00 1 d . . .
C(69) C 0.8575(4) 0.3499(2) 0.0743(5) 0.1028(17) Uani 1.00 1 d . . .
C(70) C 0.9686(4) 0.3322(2) 0.0939(5) 0.1120(19) Uani 1.00 1 d . . .
C(71) C 1.0060(4) 0.2850(2) 0.0251(5) 0.1065(17) Uani 1.00 1 d . . .
H(1) H 0.7683 0.0734 -0.0354 0.058 Uiso 1.00 1 c R . .
H(2) H 0.5803 0.0945 -0.1907 0.054 Uiso 1.00 1 c R . .
H(3) H 0.2690 0.2610 -0.2010 0.059 Uiso 1.00 1 c R . .
H(4) H 0.2603 0.3532 -0.0664 0.060 Uiso 1.00 1 c R . .
H(5) H 0.5538 0.4697 0.3371 0.056 Uiso 1.00 1 c R . .
H(6) H 0.7497 0.4510 0.4773 0.053 Uiso 1.00 1 c R . .
H(7) H 1.0265 0.2714 0.5474 0.050 Uiso 1.00 1 c R . .
H(8) H 1.0300 0.1747 0.4233 0.052 Uiso 1.00 1 c R . .
H(9) H 0.8389 0.0515 0.2717 0.113 Uiso 1.00 1 c R . .
H(10) H 0.9776 -0.0206 0.2810 0.144 Uiso 1.00 1 c R . .
H(11) H 1.1437 -0.0119 0.2082 0.113 Uiso 1.00 1 c R . .
H(12) H 1.1854 0.0728 0.1352 0.145 Uiso 1.00 1 c R . .
H(13) H 1.0516 0.1482 0.1309 0.109 Uiso 1.00 1 c R . .
H(14) H 0.2701 0.1518 -0.1227 0.065 Uiso 1.00 1 c R . .
H(15) H 0.1350 0.1060 -0.2949 0.078 Uiso 1.00 1 c R . .
H(16) H 0.1764 0.0886 -0.5199 0.075 Uiso 1.00 1 c R . .
H(17) H 0.3494 0.1170 -0.5627 0.079 Uiso 1.00 1 c R . .
H(18) H 0.4824 0.1655 -0.3844 0.069 Uiso 1.00 1 c R . .
H(19) H 0.2898 0.4115 0.2915 0.090 Uiso 1.00 1 c R . .
H(20) H 0.1625 0.4893 0.2671 0.103 Uiso 1.00 1 c R . .
H(21) H 0.1683 0.5502 0.0984 0.080 Uiso 1.00 1 c R . .
H(22) H 0.3037 0.5369 -0.0432 0.070 Uiso 1.00 1 c R . .
H(23) H 0.4297 0.4592 -0.0245 0.059 Uiso 1.00 1 c R . .
H(24) H 0.9033 0.3386 0.7174 0.065 Uiso 1.00 1 c R . .
H(25) H 1.0432 0.3904 0.8790 0.081 Uiso 1.00 1 c R . .
H(26) H 1.1460 0.4581 0.8020 0.082 Uiso 1.00 1 c R . .
H(27) H 1.1127 0.4728 0.5650 0.082 Uiso 1.00 1 c R . .
H(28) H 0.9732 0.4215 0.4014 0.062 Uiso 1.00 1 c R . .
H(29) H 0.7450 0.1934 0.5882 0.060 Uiso 1.00 1 c R . .
H(30) H 0.8065 0.1034 0.6542 0.078 Uiso 1.00 1 c R . .
H(31) H 0.7249 0.0238 0.5301 0.088 Uiso 1.00 1 c R . .
H(32) H 0.3852 0.0877 0.0473 0.066 Uiso 1.00 1 c R . .
H(33) H 0.4394 -0.0034 0.1097 0.090 Uiso 1.00 1 c R . .
H(34) H 0.5775 -0.0203 0.3051 0.097 Uiso 1.00 1 c R . .
H(35) H 0.2911 0.2224 0.2335 0.057 Uiso 1.00 1 c R . .
H(36) H 0.1444 0.2750 0.3203 0.073 Uiso 1.00 1 c R . .
H(37) H 0.1869 0.3454 0.5014 0.075 Uiso 1.00 1 c R . .
H(38) H 0.6850 0.3556 0.6849 0.066 Uiso 1.00 1 c R . .
H(39) H 0.5441 0.4148 0.7665 0.082 Uiso 1.00 1 c R . .
H(40) H 0.3493 0.4038 0.6796 0.083 Uiso 1.00 1 c R . .
H(41) H 0.9697 0.2179 -0.2402 0.194 Uiso 1.00 1 c R . .
H(42) H 1.0177 0.1746 -0.0831 0.194 Uiso 1.00 1 c R . .
H(43) H 0.9111 0.1771 -0.1518 0.194 Uiso 1.00 1 c R . .
H(44) H 0.7553 0.2462 -0.1591 0.128 Uiso 1.00 1 c R . .
H(45) H 0.6962 0.3317 -0.0358 0.135 Uiso 1.00 1 c R . .
H(46) H 0.8367 0.3832 0.1253 0.128 Uiso 1.00 1 c R . .
H(47) H 1.0246 0.3534 0.1609 0.137 Uiso 1.00 1 c R . .
H(48) H 1.0862 0.2750 0.0406 0.124 Uiso 1.00 1 c R . .

loop_
_atom_site_aniso_label
_atom_site_aniso_U_11
_atom_site_aniso_U_22
_atom_site_aniso_U_33
_atom_site_aniso_U_12
_atom_site_aniso_U_13
_atom_site_aniso_U_23
Rh(1) 0.02624(9) 0.02828(9) 0.03597(10) 0.00202(6) 0.00123(6) 0.00155(6)
P(1) 0.0289(2) 0.0336(2) 0.0372(2) 0.0003(2) 0.0034(2) 0.0006(2)
O(1) 0.0366(8) 0.0345(7) 0.0453(9) -0.0035(6) 0.0016(6) -0.0003(6)
O(2) 0.0319(7) 0.0448(8) 0.0400(8) 0.0018(6) 0.0015(6) -0.0028(7)
N(2) 0.0335(9) 0.0334(9) 0.0424(10) 0.0048(7) -0.0006(8) 0.0010(8)
N(3) 0.0308(8) 0.0301(8) 0.0442(10) 0.0015(6) 0.0005(7) 0.0016(7)
N(4) 0.0270(8) 0.0323(8) 0.0405(10) 0.0016(6) 0.0024(7) 0.0017(7)
C(1) 0.0356(11) 0.0364(11) 0.0432(12) 0.0061(8) 0.0076(9) -0.0005(9)
C(2) 0.0472(13) 0.0456(13) 0.0524(15) 0.0109(10) 0.0059(11) -0.0100(11)
C(3) 0.0473(13) 0.0434(12) 0.0435(13) 0.0045(10) 0.0029(10) -0.0084(10)
C(4) 0.0363(11) 0.0375(11) 0.0364(11) 0.0012(8) 0.0050(9) -0.0004(9)
C(5) 0.0386(11) 0.0395(11) 0.0346(11) -0.0037(9) 0.0001(9) 0.0015(9)
C(6) 0.0389(11) 0.0384(11) 0.0412(12) 0.0002(9) -0.0057(9) 0.0020(9)
C(7) 0.0438(13) 0.0444(13) 0.0597(16) 0.0044(10) -0.0154(12) 0.0003(12)
C(8) 0.0412(13) 0.0423(13) 0.0653(17) 0.0091(10) -0.0133(12) 0.0013(12)
C(9) 0.0342(11) 0.0378(11) 0.0465(13) 0.0081(8) -0.0023(9) 0.0058(10)
C(10) 0.0357(11) 0.0350(11) 0.0515(13) 0.0064(8) 0.0001(10) 0.0039(10)
C(11) 0.0368(11) 0.0327(10) 0.0492(13) 0.0049(8) 0.0001(10) 0.0017(9)
C(12) 0.0443(13) 0.0346(11) 0.0617(16) 0.0062(9) -0.0038(11) -0.0034(11)
C(13) 0.0424(12) 0.0324(11) 0.0590(15) 0.0004(9) -0.0026(11) -0.0046(10)
C(14) 0.0332(10) 0.0307(10) 0.0462(12) -0.0000(8) 0.0023(9) -0.0006(9)
C(15) 0.0308(10) 0.0350(10) 0.0434(12) -0.0028(8) 0.0030(9) 0.0035(9)
C(16) 0.0260(9) 0.0351(10) 0.0443(12) -0.0020(8) 0.0012(8) 0.0044(9)
C(17) 0.0301(10) 0.0417(11) 0.0524(14) 0.0008(9) -0.0031(10) 0.0025(10)
C(19) 0.0296(10) 0.0357(10) 0.0454(12) 0.0033(8) 0.0066(9) 0.0043(9)
C(20) 0.0345(11) 0.0380(11) 0.0462(13) 0.0076(8) 0.0086(9) 0.0018(9)
C(21) 0.0436(13) 0.0486(13) 0.0484(14) 0.0166(10) 0.0008(11) -0.0059(11)
C(22) 0.074(2) 0.0479(17) 0.159(4) 0.0120(15) 0.027(2) 0.019(2)
C(23) 0.103(3) 0.047(2) 0.211(6) 0.029(2) 0.012(3) 0.011(2)
C(24) 0.110(3) 0.094(2) 0.078(2) 0.068(2) -0.011(2) -0.016(2)
C(25) 0.083(2) 0.188(5) 0.092(3) 0.083(3) 0.036(2) 0.029(3)
C(26) 0.068(2) 0.111(3) 0.094(2) 0.040(2) 0.035(2) 0.034(2)
C(27) 0.0411(12) 0.0393(11) 0.0420(12) 0.0011(9) -0.0008(10) 0.0005(9)
C(29) 0.0463(15) 0.0624(18) 0.086(2) -0.0116(13) -0.0002(15) -0.0033(17)
C(30) 0.0617(18) 0.0582(17) 0.068(2) 0.0009(14) -0.0190(15) -0.0118(15)
C(31) 0.081(2) 0.078(2) 0.0384(14) 0.0023(17) -0.0054(14) -0.0086(14)
C(32) 0.0595(16) 0.0714(18) 0.0420(14) -0.0049(14) 0.0056(12) 0.0012(13)
C(33) 0.0378(11) 0.0367(11) 0.0525(14) 0.0080(9) -0.0047(10) -0.0026(10)
C(34) 0.071(2) 0.076(2) 0.077(2) 0.0278(16) 0.0243(17) 0.0181(17)
C(35) 0.077(2) 0.094(2) 0.086(2) 0.040(2) 0.026(2) 0.003(2)
C(36) 0.0683(19) 0.0511(16) 0.080(2) 0.0267(14) -0.0125(17) -0.0082(16)
C(37) 0.0621(17) 0.0383(13) 0.074(2) 0.0084(12) -0.0074(15) 0.0035(13)
C(38) 0.0499(14) 0.0385(12) 0.0603(16) 0.0054(10) -0.0004(12) 0.0009(11)
C(39) 0.0300(10) 0.0350(11) 0.0529(14) 0.0011(8) 0.0003(9) -0.0019(10)
C(40) 0.0421(13) 0.0678(17) 0.0518(15) 0.0021(12) -0.0006(11) 0.0039(13)
C(41) 0.0568(17) 0.092(2) 0.0523(17) 0.0111(16) -0.0087(14) -0.0121(17)
C(42) 0.0463(15) 0.0631(18) 0.096(2) 0.0008(13) -0.0219(17) -0.0285(18)
C(43) 0.0444(14) 0.0425(14) 0.119(3) -0.0106(11) -0.0070(17) -0.0001(17)
C(44) 0.0466(13) 0.0409(12) 0.0682(18) -0.0055(10) -0.0022(12) 0.0047(12)
C(45) 0.0386(11) 0.0385(11) 0.0413(12) 0.0045(9) 0.0101(9) 0.0077(9)
C(46) 0.0518(14) 0.0519(14) 0.0469(14) 0.0056(11) 0.0017(11) 0.0069(11)
C(47) 0.073(2) 0.0636(18) 0.0573(18) 0.0161(15) -0.0071(15) 0.0134(15)
C(48) 0.097(2) 0.0511(17) 0.073(2) 0.0159(16) -0.0032(19) 0.0181(15)
C(49) 0.081(2) 0.0394(13) 0.0588(17) 0.0067(13) 0.0082(15) 0.0082(12)
C(50) 0.0493(13) 0.0365(11) 0.0441(13) 0.0010(9) 0.0088(10) 0.0043(10)
C(51) 0.0453(12) 0.0364(11) 0.0458(13) -0.0034(9) 0.0119(10) 0.0022(10)
C(52) 0.0680(17) 0.0413(13) 0.0562(16) -0.0097(12) 0.0039(14) -0.0005(12)
C(53) 0.112(2) 0.0376(14) 0.075(2) -0.0162(16) -0.001(2) -0.0047(14)
C(54) 0.123(3) 0.0357(14) 0.083(2) -0.0003(17) 0.000(2) 0.0039(15)
C(55) 0.0330(10) 0.0386(11) 0.0436(12) 0.0010(8) 0.0089(9) 0.0040(9)
C(56) 0.0354(11) 0.0546(14) 0.0519(14) -0.0027(10) 0.0051(10) 0.0006(11)
C(57) 0.0306(12) 0.0760(19) 0.075(2) 0.0001(12) 0.0091(12) 0.0050(16)
C(58) 0.0422(14) 0.0698(18) 0.075(2) 0.0075(12) 0.0214(14) -0.0040(16)
C(59) 0.0461(13) 0.0563(15) 0.0571(16) 0.0040(11) 0.0182(12) -0.0027(12)
C(60) 0.0371(11) 0.0424(12) 0.0447(12) 0.0010(9) 0.0099(10) 0.0017(10)
C(61) 0.0377(11) 0.0438(12) 0.0401(12) -0.0010(9) 0.0076(9) -0.0006(10)
C(62) 0.0481(14) 0.0670(17) 0.0495(15) -0.0061(12) 0.0072(12) -0.0124(13)
C(63) 0.0679(19) 0.073(2) 0.0635(19) -0.0006(15) 0.0168(16) -0.0268(16)
C(64) 0.0604(18) 0.072(2) 0.074(2) 0.0089(15) 0.0254(16) -0.0200(16)
C(65) 0.251(7) 0.135(5) 0.099(4) 0.037(5) 0.043(4) 0.027(3)
C(66) 0.115(3) 0.093(3) 0.084(2) 0.011(2) 0.027(2) 0.036(2)
C(67) 0.120(3) 0.140(4) 0.060(2) -0.046(3) 0.008(2) 0.034(2)
C(68) 0.099(3) 0.169(5) 0.070(2) 0.003(3) 0.022(2) 0.056(3)
C(69) 0.129(3) 0.106(3) 0.086(3) 0.036(3) 0.042(2) 0.047(2)
C(70) 0.116(4) 0.123(4) 0.103(3) 0.012(3) 0.028(3) 0.034(3)
C(71) 0.097(3) 0.127(4) 0.087(3) -0.006(3) -0.007(2) 0.022(2)

loop_
_geom_bond_atom_site_label_1
_geom_bond_atom_site_label_2
_geom_bond_distance
_geom_bond_publ_flag
_geom_bond_site_symmetry_1
_geom_bond_site_symmetry_2
Rh(1) P(1) 2.2666(6) ? . .
Rh(1) N(1) 2.0276(18) ? . .
Rh(1) N(2) 2.0264(17) ? . .
Rh(1) N(3) 2.0340(16) ? . .
Rh(1) N(4) 2.0262(16) ? . .
P(1) O(1) 1.8036(15) ? . .
P(1) O(2) 1.7957(15) ? . .
P(1) C(45) 1.825(2) ? . .
P(1) C(55) 1.821(2) ? . .
O(1) C(51) 1.347(2) ? . .
O(2) C(61) 1.346(2) ? . .
N(1) C(1) 1.381(2) ? . .
N(1) C(4) 1.373(2) ? . .
N(2) C(6) 1.376(2) ? . .
N(2) C(9) 1.384(2) ? . .
N(3) C(11) 1.377(2) ? . .
N(3) C(14) 1.372(2) ? . .
N(4) C(16) 1.373(2) ? . .
N(4) C(19) 1.373(2) ? . .
C(1) C(2) 1.431(3) ? . .
C(1) C(20) 1.397(2) ? . .
C(2) C(3) 1.347(3) ? . .
C(3) C(4) 1.439(3) ? . .
C(4) C(5) 1.401(3) ? . .
C(5) C(6) 1.389(3) ? . .
C(5) C(27) 1.498(3) ? . .
C(6) C(7) 1.443(3) ? . .
C(7) C(8) 1.345(3) ? . .
C(8) C(9) 1.436(3) ? . .
C(9) C(10) 1.388(3) ? . .
C(10) C(11) 1.393(3) ? . .
C(10) C(33) 1.503(3) ? . .
C(11) C(12) 1.443(3) ? . .
C(12) C(13) 1.346(3) ? . .
C(13) C(14) 1.434(3) ? . .
C(14) C(15) 1.399(2) ? . .
C(15) C(16) 1.391(3) ? . .
C(15) C(39) 1.501(2) ? . .
C(16) C(17) 1.444(2) ? . .
C(17) C(18) 1.348(3) ? . .
C(18) C(19) 1.439(3) ? . .
C(19) C(20) 1.389(3) ? . .
C(20) C(21) 1.503(3) ? . .
C(21) C(22) 1.346(4) ? . .
C(21) C(26) 1.378(4) ? . .
C(22) C(23) 1.398(5) ? . .
C(23) C(24) 1.297(7) ? . .
C(24) C(25) 1.358(7) ? . .
C(25) C(26) 1.403(6) ? . .
C(27) C(28) 1.387(4) ? . .
C(27) C(32) 1.386(4) ? . .
C(28) C(29) 1.383(4) ? . .
C(29) C(30) 1.374(5) ? . .
C(30) C(31) 1.357(5) ? . .
C(31) C(32) 1.390(4) ? . .
C(33) C(34) 1.384(4) ? . .
C(33) C(38) 1.378(4) ? . .
C(34) C(35) 1.397(5) ? . .
C(35) C(36) 1.360(5) ? . .
C(36) C(37) 1.355(5) ? . .
C(37) C(38) 1.390(3) ? . .
C(39) C(40) 1.384(4) ? . .
C(39) C(44) 1.387(3) ? . .
C(40) C(41) 1.387(4) ? . .
C(41) C(42) 1.375(5) ? . .
C(42) C(43) 1.362(5) ? . .
C(43) C(44) 1.388(3) ? . .
C(45) C(46) 1.372(3) ? . .
C(45) C(50) 1.396(3) ? . .
C(46) C(47) 1.408(4) ? . .
C(47) C(48) 1.366(4) ? . .
C(48) C(49) 1.414(4) ? . .
C(49) C(50) 1.410(3) ? . .
C(49) C(54) 1.413(4) ? . .
C(50) C(51) 1.410(3) ? . .
C(51) C(52) 1.368(3) ? . .
C(52) C(53) 1.409(4) ? . .
C(53) C(54) 1.356(5) ? . .
C(55) C(56) 1.380(3) ? . .
C(55) C(60) 1.394(3) ? . .
C(56) C(57) 1.402(3) ? . .
C(57) C(58) 1.379(4) ? . .
C(58) C(59) 1.417(3) ? . .
C(59) C(60) 1.397(3) ? . .
C(59) C(64) 1.415(4) ? . .
C(60) C(61) 1.410(3) ? . .
C(61) C(62) 1.366(3) ? . .
C(62) C(63) 1.414(4) ? . .
C(63) C(64) 1.361(4) ? . .
C(65) C(66) 1.480(7) ? . .
C(66) C(67) 1.400(7) ? . .
C(66) C(71) 1.323(6) ? . .
C(67) C(68) 1.440(7) ? . .
C(68) C(69) 1.367(6) ? . .
C(69) C(70) 1.340(7) ? . .
C(70) C(71) 1.365(7) ? . .
C(2) H(1) 0.950 ? . .
C(3) H(2) 0.950 ? . .
C(7) H(3) 0.950 ? . .
C(8) H(4) 0.950 ? . .
C(12) H(5) 0.950 ? . .
C(13) H(6) 0.950 ? . .
C(17) H(7) 0.950 ? . .
C(18) H(8) 0.990 ? . .
C(22) H(9) 0.950 ? . .
C(23) H(10) 0.950 ? . .
C(24) H(11) 0.950 ? . .
C(25) H(12) 0.950 ? . .
C(26) H(13) 0.950 ? . .
C(28) H(14) 0.859 ? . .
C(29) H(15) 0.950 ? . .
C(30) H(16) 0.950 ? . .
C(31) H(17) 0.950 ? . .
C(32) H(18) 0.950 ? . .
C(34) H(19) 0.950 ? . .
C(35) H(20) 0.950 ? . .
C(36) H(21) 0.950 ? . .
C(37) H(22) 0.950 ? . .
C(38) H(23) 0.950 ? . .
C(40) H(24) 0.950 ? . .
C(41) H(25) 0.950 ? . .
C(42) H(26) 0.950 ? . .
C(43) H(27) 0.950 ? . .
C(44) H(28) 0.950 ? . .
C(46) H(29) 0.950 ? . .
C(47) H(30) 0.950 ? . .
C(48) H(31) 0.950 ? . .
C(52) H(32) 0.950 ? . .
C(53) H(33) 0.950 ? . .
C(54) H(34) 0.950 ? . .
C(56) H(35) 0.950 ? . .
C(57) H(36) 0.950 ? . .
C(58) H(37) 0.950 ? . .
C(62) H(38) 0.950 ? . .
C(63) H(39) 0.950 ? . .
C(64) H(40) 0.950 ? . .
C(65) H(41) 0.996 ? . .
C(65) H(42) 1.068 ? . .
C(65) H(43) 0.950 ? . .
C(67) H(44) 0.950 ? . .
C(68) H(45) 0.950 ? . .
C(69) H(46) 0.950 ? . .
C(70) H(47) 0.950 ? . .
C(71) H(48) 0.950 ? . .
